data_4107827
loop_
_publ_author_name
'Birgit Esser'
'Frank Rominger'
'Rolf Gleiter'

_publ_contact_author_address
;
        Organisch-Chemisches Institut
        Universit\"at Heidelberg
        Im Neuenheimer Feld 270
        D-69120 Heidelberg
        Germany
;
_publ_contact_author_email rolf.gleiter@oci.uni-heidelberg.de
_publ_contact_author_fax '049 6221 54- 4205'
_publ_contact_author_name 'Gleiter, Rolf'
_publ_contact_author_phone '049 6221 54- 8400'
_publ_section_title
;
 Synthesis of [6.8]3Cyclacene: Conjugated Belt and Model for an Unusual
 Type of Carbon Nanotube
;
_journal_name_full 'Journal of the American Chemical Society'
_journal_page_first 6716
_journal_page_last 6717
_journal_paper_doi 10.1021/ja801918n
_journal_volume 130
_journal_year 2008
_chemical_formula_sum 'C30 H18 O6'
_chemical_formula_weight 474.44
_chemical_name_common 10_in_paper
_chemical_name_systematic
; 
 ? 
;
_space_group_IT_number 2
_symmetry_cell_setting triclinic
_symmetry_space_group_name_Hall '-P 1'
_symmetry_space_group_name_H-M 'P -1'
_atom_sites_solution_hydrogens geom
_atom_sites_solution_primary direct
_atom_sites_solution_secondary difmap
_audit_creation_method SHELXL-97
_cell_angle_alpha 103.566(5)
_cell_angle_beta 94.996(5)
_cell_angle_gamma 105.678(5)
_cell_formula_units_Z 2
_cell_length_a 8.476(2)
_cell_length_b 9.296(2)
_cell_length_c 15.430(4)
_cell_measurement_reflns_used 2338
_cell_measurement_temperature 200(2)
_cell_measurement_theta_max 28.15
_cell_measurement_theta_min 2.36
_cell_volume 1123.1(5)
_computing_cell_refinement 'Bruker SMART'
_computing_data_collection 'Bruker SMART'
_computing_data_reduction 'Bruker SAINT'
_computing_molecular_graphics 'Bruker SHELXTL'
_computing_publication_material 'Bruker SHELXTL'
_computing_structure_refinement 'SHELXL-97 (Sheldrick, 1997)'
_computing_structure_solution 'SHELXS-97 (Sheldrick, 1990)'
_diffrn_ambient_temperature 200(2)
_diffrn_measured_fraction_theta_full 0.985
_diffrn_measured_fraction_theta_max 0.985
_diffrn_measurement_device_type 'CCD area detector'
_diffrn_measurement_method 'phi and omega scans'
_diffrn_radiation_monochromator graphite
_diffrn_radiation_source 'fine-focus sealed tube'
_diffrn_radiation_type MoK\a
_diffrn_radiation_wavelength 0.71073
_diffrn_reflns_av_R_equivalents 0.0338
_diffrn_reflns_av_sigmaI/netI 0.0554
_diffrn_reflns_limit_h_max 11
_diffrn_reflns_limit_h_min -11
_diffrn_reflns_limit_k_max 12
_diffrn_reflns_limit_k_min -12
_diffrn_reflns_limit_l_max 20
_diffrn_reflns_limit_l_min -20
_diffrn_reflns_number 11745
_diffrn_reflns_theta_full 28.37
_diffrn_reflns_theta_max 28.37
_diffrn_reflns_theta_min 2.36
_exptl_absorpt_coefficient_mu 0.098
_exptl_absorpt_correction_T_max 0.9922
_exptl_absorpt_correction_T_min 0.9535
_exptl_absorpt_correction_type multi-scan
_exptl_crystal_colour colourless
_exptl_crystal_density_diffrn 1.403
_exptl_crystal_density_meas 0
_exptl_crystal_description polyhedron
_exptl_crystal_F_000 492
_exptl_crystal_size_max 0.49
_exptl_crystal_size_mid 0.24
_exptl_crystal_size_min 0.08
_refine_diff_density_max 0.355
_refine_diff_density_min -0.288
_refine_diff_density_rms 0.058
_refine_ls_extinction_method none
_refine_ls_goodness_of_fit_ref 1.225
_refine_ls_hydrogen_treatment constr
_refine_ls_matrix_type full
_refine_ls_number_parameters 343
_refine_ls_number_reflns 5549
_refine_ls_number_restraints 12
_refine_ls_restrained_S_all 1.224
_refine_ls_R_factor_all 0.1249
_refine_ls_R_factor_gt 0.0937
_refine_ls_shift/su_max 0.000
_refine_ls_shift/su_mean 0.000
_refine_ls_structure_factor_coef Fsqd
_refine_ls_weighting_details 'calc w=1/[\s^2^(Fo^2^)+(0.0626P)^2^+0.6148P] where P=(Fo^2^+2Fc^2^)/3'
_refine_ls_weighting_scheme calc
_refine_ls_wR_factor_gt 0.1804
_refine_ls_wR_factor_ref 0.1934
_reflns_number_gt 4157
_reflns_number_total 5549
_reflns_threshold_expression >2sigma(I)
_cod_data_source_file ja801918n-file003_1.cif
_cod_data_source_block be29
_cod_database_code 4107827

loop_
_symmetry_equiv_pos_as_xyz
'x, y, z'
'-x, -y, -z'

loop_
_atom_site_label
_atom_site_type_symbol
_atom_site_fract_x
_atom_site_fract_y
_atom_site_fract_z
_atom_site_U_iso_or_equiv
_atom_site_adp_type
_atom_site_occupancy
_atom_site_symmetry_multiplicity
_atom_site_calc_flag
_atom_site_refinement_flags
_atom_site_disorder_assembly
_atom_site_disorder_group
C1 C 0.3994(3) 0.7639(3) 0.3253(2) 0.0333(6) Uani 1 1 d . . .
H1 H 0.3853 0.8321 0.3784 0.040 Uiso 1 1 calc R . .
C2 C 0.2832(4) 0.7295(3) 0.2546(2) 0.0348(7) Uani 1 1 d . . .
H2 H 0.2009 0.7812 0.2634 0.042 Uiso 1 1 calc R . .
C3 C -0.0295(3) 0.2214(3) 0.0485(2) 0.0349(7) Uani 1 1 d . . .
H3 H -0.1188 0.1913 -0.0001 0.042 Uiso 1 1 calc R . .
C4 C -0.0297(3) 0.1261(3) 0.1001(2) 0.0349(7) Uani 1 1 d . . .
H4 H -0.1264 0.0405 0.0920 0.042 Uiso 1 1 calc R . .
C5 C 0.5766(3) 0.2483(3) 0.18373(18) 0.0277(6) Uani 1 1 d . . .
H5 H 0.5971 0.1744 0.1355 0.033 Uiso 1 1 calc R . .
C6 C 0.6993(3) 0.3781(3) 0.21994(18) 0.0288(6) Uani 1 1 d . . .
H6 H 0.8032 0.3819 0.2004 0.035 Uiso 1 1 calc R . .
C11 C 0.5560(3) 0.5721(3) 0.27812(18) 0.0277(6) Uani 1 1 d . . .
H11 H 0.4643 0.5117 0.2322 0.033 Uiso 1 1 calc R . .
C12 C 0.6925(3) 0.5182(3) 0.28751(18) 0.0268(6) Uani 1 1 d . . .
C13 C 0.8266(3) 0.6065(3) 0.35687(19) 0.0308(6) Uani 1 1 d . . .
C14 C 0.8211(3) 0.7460(3) 0.41084(19) 0.0323(6) Uani 1 1 d . . .
H14 H 0.9125 0.8060 0.4570 0.039 Uiso 1 1 calc R . .
C15 C 0.6869(3) 0.8008(3) 0.39981(18) 0.0298(6) Uani 1 1 d . . .
C16 C 0.5481(3) 0.7116(3) 0.33342(18) 0.0276(6) Uani 1 1 d . . .
C17 C 0.9704(4) 0.5554(4) 0.3801(2) 0.0448(8) Uani 1 1 d . . .
H17 H 1.0591 0.6280 0.4241 0.054 Uiso 1 1 calc R . .
O17 O 0.9858(3) 0.4299(3) 0.34859(19) 0.0630(8) Uani 1 1 d . . .
C18 C 0.6954(4) 0.9543(3) 0.4582(2) 0.0365(7) Uani 1 1 d . . .
H18 H 0.6079 0.9965 0.4465 0.044 Uiso 1 1 calc R . .
O18 O 0.8057(3) 1.0289(3) 0.51946(17) 0.0514(6) Uani 1 1 d . . .
C21 C 0.1410(3) 0.4781(3) 0.14489(19) 0.0313(6) Uani 1 1 d . . .
H21 H 0.0847 0.4518 0.1922 0.038 Uiso 1 1 calc R . .
C22 C 0.2613(3) 0.6220(3) 0.16328(19) 0.0297(6) Uani 1 1 d . . .
C23 C 0.3475(4) 0.6590(3) 0.0946(2) 0.0342(6) Uani 1 1 d . . .
C24 C 0.3082(4) 0.5537(4) 0.0102(2) 0.0396(7) Uani 1 1 d . A .
H24 H 0.3679 0.5785 -0.0363 0.047 Uiso 1 1 calc R . .
C25 C 0.1841(4) 0.4131(3) -0.00850(19) 0.0344(6) Uani 1 1 d U . .
C26 C 0.0998(3) 0.3718(3) 0.06063(19) 0.0303(6) Uani 1 1 d . A .
C27 C 0.4778(4) 0.8089(4) 0.1090(2) 0.0471(8) Uani 1 1 d . . .
H27 H 0.4993 0.8820 0.1665 0.057 Uiso 1 1 calc R . .
O27 O 0.5580(4) 0.8439(3) 0.05278(19) 0.0718(9) Uani 1 1 d . . .
C28 C 0.1510(7) 0.3170(6) -0.1023(3) 0.0356(12) Uani 0.811(9) 1 d PDU A 1
H28 H 0.2328 0.3432 -0.1390 0.043 Uiso 0.811(9) 1 calc PR A 1
O28 O 0.0321(4) 0.2101(3) -0.1365(2) 0.0480(11) Uani 0.811(9) 1 d PDU A 1
C31 C 0.2702(3) 0.1753(3) 0.14773(19) 0.0281(6) Uani 1 1 d . . .
H31 H 0.2836 0.1748 0.0872 0.034 Uiso 1 1 calc R . .
C32 C 0.1111(3) 0.1444(3) 0.16965(19) 0.0290(6) Uani 1 1 d . B .
C33 C 0.0927(3) 0.1328(3) 0.2580(2) 0.0334(6) Uani 1 1 d U . .
C34 C 0.2317(4) 0.1630(3) 0.3208(2) 0.0340(6) Uani 1 1 d . B .
H34 H 0.2180 0.1575 0.3805 0.041 Uiso 1 1 calc R . .
C35 C 0.3913(3) 0.2012(3) 0.29958(19) 0.0309(6) Uani 1 1 d . . .
C36 C 0.4102(3) 0.2070(3) 0.21120(18) 0.0262(6) Uani 1 1 d . B .
C37 C -0.0674(6) 0.0882(6) 0.2895(4) 0.0375(12) Uani 0.830(11) 1 d PDU B 1
H37 H -0.0608 0.0922 0.3518 0.045 Uiso 0.830(11) 1 calc PR B 1
O37 O -0.2029(4) 0.0480(4) 0.2485(2) 0.0470(11) Uani 0.830(11) 1 d PDU B 1
C38 C 0.5341(4) 0.2279(4) 0.3699(2) 0.0398(7) Uani 1 1 d . B .
H38 H 0.6409 0.2419 0.3525 0.048 Uiso 1 1 calc R . .
O38 O 0.5237(3) 0.2331(3) 0.44736(16) 0.0570(7) Uani 1 1 d . . .
C28B C 0.099(5) 0.282(5) -0.095(2) 0.073(13) Uiso 0.189(9) 1 d PDU A 2
H28B H 0.0175 0.1881 -0.0961 0.087 Uiso 0.189(9) 1 calc PR A 2
O28B O 0.1490(19) 0.3141(18) -0.1593(13) 0.067(6) Uiso 0.189(9) 1 d PDU A 2
C37B C -0.105(9) 0.086(8) 0.261(2) 0.12(3) Uiso 0.170(11) 1 d PDU B 2
H37B H -0.1939 0.0627 0.2126 0.143 Uiso 0.170(11) 1 calc PR B 2
O37B O -0.111(3) 0.089(2) 0.3373(16) 0.082(8) Uiso 0.170(11) 1 d PDU B 2

loop_
_atom_site_aniso_label
_atom_site_aniso_U_11
_atom_site_aniso_U_22
_atom_site_aniso_U_33
_atom_site_aniso_U_23
_atom_site_aniso_U_13
_atom_site_aniso_U_12
C1 0.0329(15) 0.0282(14) 0.0362(16) -0.0018(12) 0.0091(12) 0.0129(12)
C2 0.0303(14) 0.0279(14) 0.0436(17) -0.0004(13) 0.0037(13) 0.0139(12)
C3 0.0247(14) 0.0325(15) 0.0395(16) -0.0028(13) -0.0035(12) 0.0093(12)
C4 0.0243(13) 0.0275(14) 0.0466(17) 0.0011(13) 0.0048(12) 0.0055(11)
C5 0.0260(13) 0.0305(14) 0.0296(14) 0.0045(11) 0.0066(11) 0.0159(11)
C6 0.0237(13) 0.0349(15) 0.0308(14) 0.0059(12) 0.0093(11) 0.0145(11)
C11 0.0226(12) 0.0304(14) 0.0275(14) 0.0035(11) 0.0043(11) 0.0070(11)
C12 0.0253(13) 0.0262(13) 0.0290(14) 0.0062(11) 0.0084(11) 0.0076(11)
C13 0.0233(13) 0.0329(15) 0.0353(15) 0.0066(12) 0.0063(11) 0.0084(11)
C14 0.0237(13) 0.0318(15) 0.0336(15) 0.0024(12) 0.0029(11) 0.0019(11)
C15 0.0308(14) 0.0280(14) 0.0308(14) 0.0075(12) 0.0098(11) 0.0081(11)
C16 0.0299(14) 0.0277(14) 0.0260(13) 0.0062(11) 0.0085(11) 0.0094(11)
C17 0.0295(16) 0.050(2) 0.0495(19) 0.0009(16) 0.0012(14) 0.0144(14)
O17 0.0466(14) 0.0584(16) 0.0778(18) -0.0061(14) -0.0077(13) 0.0321(13)
C18 0.0367(16) 0.0295(15) 0.0382(16) 0.0028(13) 0.0070(13) 0.0067(13)
O18 0.0406(13) 0.0376(13) 0.0596(15) -0.0088(11) 0.0019(11) 0.0055(10)
C21 0.0259(13) 0.0317(15) 0.0373(16) 0.0071(12) 0.0046(12) 0.0125(11)
C22 0.0261(13) 0.0266(14) 0.0371(15) 0.0049(12) 0.0002(11) 0.0137(11)
C23 0.0350(15) 0.0291(15) 0.0391(16) 0.0092(13) 0.0013(12) 0.0119(12)
C24 0.0492(18) 0.0397(17) 0.0355(16) 0.0152(14) 0.0092(14) 0.0176(14)
C25 0.0435(17) 0.0298(15) 0.0314(15) 0.0063(12) -0.0020(12) 0.0176(13)
C26 0.0253(13) 0.0294(14) 0.0370(15) 0.0051(12) -0.0016(11) 0.0148(11)
C27 0.052(2) 0.0372(18) 0.049(2) 0.0150(15) 0.0051(16) 0.0064(15)
O27 0.079(2) 0.0606(17) 0.0610(17) 0.0206(14) 0.0182(15) -0.0094(15)
C28 0.054(3) 0.032(2) 0.024(2) 0.0094(17) 0.0022(19) 0.017(2)
O28 0.059(2) 0.0343(17) 0.0390(19) -0.0027(13) -0.0051(14) 0.0100(15)
C31 0.0288(13) 0.0227(13) 0.0313(14) 0.0033(11) 0.0066(11) 0.0083(11)
C32 0.0240(13) 0.0179(12) 0.0417(16) 0.0029(11) 0.0051(11) 0.0052(10)
C33 0.0292(14) 0.0260(14) 0.0477(17) 0.0102(13) 0.0144(13) 0.0096(11)
C34 0.0383(16) 0.0349(16) 0.0350(15) 0.0144(13) 0.0133(13) 0.0145(13)
C35 0.0327(15) 0.0283(14) 0.0354(15) 0.0099(12) 0.0090(12) 0.0128(12)
C36 0.0266(13) 0.0188(12) 0.0351(14) 0.0061(11) 0.0090(11) 0.0099(10)
C37 0.026(2) 0.045(2) 0.042(3) 0.012(2) 0.018(2) 0.0082(17)
O37 0.0241(17) 0.0480(18) 0.066(2) 0.0103(14) 0.0106(13) 0.0089(13)
C38 0.0355(16) 0.0470(18) 0.0450(19) 0.0208(15) 0.0084(14) 0.0179(14)
O38 0.0495(14) 0.090(2) 0.0415(13) 0.0296(13) 0.0108(11) 0.0260(13)

loop_
_atom_type_symbol
_atom_type_description
_atom_type_scat_dispersion_real
_atom_type_scat_dispersion_imag
_atom_type_scat_source
C C 0.0033 0.0016 'International Tables Vol C Tables 4.2.6.8 and 6.1.1.4'
H H 0.0000 0.0000 'International Tables Vol C Tables 4.2.6.8 and 6.1.1.4'
O O 0.0106 0.0060 'International Tables Vol C Tables 4.2.6.8 and 6.1.1.4'

loop_
_geom_angle_atom_site_label_1
_geom_angle_atom_site_label_2
_geom_angle_atom_site_label_3
_geom_angle
C2 C1 C16 129.2(3)
C1 C2 C22 129.8(3)
C4 C3 C26 125.0(3)
C3 C4 C32 124.1(3)
C6 C5 C36 126.3(2)
C5 C6 C12 127.3(2)
C12 C11 C16 122.7(2)
C11 C12 C13 118.4(2)
C11 C12 C6 119.3(2)
C13 C12 C6 122.0(2)
C14 C13 C12 119.3(3)
C14 C13 C17 116.7(3)
C12 C13 C17 124.0(3)
C15 C14 C13 122.0(3)
C14 C15 C16 119.8(3)
C14 C15 C18 118.1(3)
C16 C15 C18 122.0(3)
C11 C16 C15 117.7(2)
C11 C16 C1 122.0(2)
C15 C16 C1 120.3(2)
O17 C17 C13 125.8(3)
O18 C18 C15 124.1(3)
C26 C21 C22 122.9(3)
C21 C22 C23 118.6(3)
C21 C22 C2 117.1(3)
C23 C22 C2 124.2(3)
C24 C23 C22 119.1(3)
C24 C23 C27 119.1(3)
C22 C23 C27 121.8(3)
C23 C24 C25 122.0(3)
C24 C25 C26 119.7(3)
C24 C25 C28 115.7(3)
C26 C25 C28 124.6(3)
C24 C25 C28B 134.7(10)
C26 C25 C28B 105.5(10)
C28 C25 C28B 19.4(10)
C21 C26 C25 117.7(3)
C21 C26 C3 118.6(3)
C25 C26 C3 123.8(3)
O27 C27 C23 124.1(3)
O28 C28 C25 126.3(6)
C36 C31 C32 122.3(3)
C31 C32 C33 117.9(3)
C31 C32 C4 118.8(3)
C33 C32 C4 123.3(2)
C34 C33 C32 119.6(2)
C34 C33 C37 115.8(3)
C32 C33 C37 124.6(4)
C34 C33 C37B 134.2(13)
C32 C33 C37B 106.1(12)
C37 C33 C37B 18.5(13)
C33 C34 C35 122.2(3)
C34 C35 C36 118.5(3)
C34 C35 C38 119.1(3)
C36 C35 C38 122.3(2)
C31 C36 C35 119.3(2)
C31 C36 C5 119.1(2)
C35 C36 C5 121.6(2)
O37 C37 C33 129.3(5)
O38 C38 C35 124.1(3)
O28B C28B C25 111(3)
O37B C37B C33 103(5)

loop_
_geom_bond_atom_site_label_1
_geom_bond_atom_site_label_2
_geom_bond_distance
C1 C2 1.319(4)
C1 C16 1.474(4)
C2 C22 1.487(4)
C3 C4 1.323(4)
C3 C26 1.485(4)
C4 C32 1.479(4)
C5 C6 1.324(4)
C5 C36 1.485(4)
C6 C12 1.483(4)
C11 C12 1.389(4)
C11 C16 1.397(4)
C12 C13 1.408(4)
C13 C14 1.382(4)
C13 C17 1.469(4)
C14 C15 1.379(4)
C15 C16 1.409(4)
C15 C18 1.477(4)
C17 O17 1.200(4)
C18 O18 1.199(4)
C21 C26 1.386(4)
C21 C22 1.394(4)
C22 C23 1.395(4)
C23 C24 1.384(4)
C23 C27 1.481(4)
C24 C25 1.388(4)
C25 C26 1.404(4)
C25 C28 1.469(5)
C25 C28B 1.54(4)
C27 O27 1.199(4)
C28 O28 1.184(6)
C31 C36 1.388(4)
C31 C32 1.389(4)
C32 C33 1.410(4)
C33 C34 1.379(4)
C33 C37 1.468(5)
C33 C37B 1.62(7)
C34 C35 1.391(4)
C35 C36 1.399(4)
C35 C38 1.479(4)
C37 O37 1.179(7)
C38 O38 1.197(4)
C28B O28B 1.185(16)
C37B O37B 1.183(17)
